data_7025967
loop_
_publ_author_name
'Esparza-Ruiz, Adriana'
'Gonz\'alez-G\'omez, Guadalupe'
'Mijangos, Edgar'
'Pe\~na-Hueso, Adri\'an'
'L\'opez-Sandoval, Horacio'
'Flores-Parra, Angelina'
'Contreras, Rosalinda'
'Barba-Behrens, Norah'

_publ_section_title
;
 Coordination chemistry of a bis(benzimidazole) disulfide: eleven membered
 chelate ring in cobalt(II), zinc(II) and cadmium(II) halide compounds;
 oxidative disulfide cleavage when coordinated to nickel(II).
;
_journal_issue 27
_journal_name_full 'Dalton transactions (Cambridge, England : 2003)'
_journal_page_first 6302
_journal_page_last 6309
_journal_paper_doi 10.1039/c0dt00084a
_journal_volume 39
_journal_year 2010
_chemical_compound_source 'synthesis as described'
_chemical_formula_moiety '2(C26 H18 N4 Ni S2), 3(C2 H6 O), 2(H2 O)'
_chemical_formula_sum 'C58 H58 N8 Ni2 O5 S4'
_chemical_formula_weight 1192.83
_space_group_IT_number 2
_symmetry_cell_setting triclinic
_symmetry_space_group_name_Hall '-P 1'
_symmetry_space_group_name_H-M 'P -1'
_atom_sites_solution_hydrogens difmap
_atom_sites_solution_primary direct
_audit_conform_dict_location ftp://ftp.iucr.org/pub/cif_core.dic
_audit_conform_dict_name cif_core.dic
_audit_conform_dict_version 2.4
_audit_creation_date 2010-01-28T15:57:56-00:00
_audit_creation_method 'WinGX routine CIF_UPDATE'
_cell_angle_alpha 99.475(1)
_cell_angle_beta 100.966(1)
_cell_angle_gamma 102.611(1)
_cell_formula_units_Z 2
_cell_length_a 10.0074(2)
_cell_length_b 13.0002(3)
_cell_length_c 22.6833(4)
_cell_measurement_reflns_used 57740
_cell_measurement_temperature 173
_cell_measurement_theta_max 27
_cell_measurement_theta_min 1
_cell_measurement_wavelength 0.71073
_cell_volume 2761.05(10)
_computing_cell_refinement 'DENZO/SCALEPACK (Otwinowski & Minor, 1997)'
_computing_data_collection 'COLLECT (Nonius, 2001).'
_computing_data_reduction 'DENZO/SCALEPACK (Otwinowski & Minor, 1997)'
_computing_molecular_graphics 'CAMERON (Watkin et al., 1996)'
_computing_publication_material 'CRYSTALS (Betteridge et al., 2003)'
_computing_structure_refinement 'CRYSTALS (Betteridge et al., 2003)'
_computing_structure_solution 'SHELXS 97 (Sheldrick, 1997)'
_diffrn_ambient_temperature 173
_diffrn_detector 'CCD plate'
_diffrn_detector_area_resol_mean 9
_diffrn_measured_fraction_theta_full 0.963
_diffrn_measured_fraction_theta_max 0.954
_diffrn_measurement_device Area
_diffrn_measurement_device_type 'Nonius KappaCCD'
_diffrn_measurement_method '\f & \w scans'
_diffrn_orient_matrix_type 'by Bruker AXS Collect from scalepack cell'
_diffrn_orient_matrix_UB_11 -0.657467E-1
_diffrn_orient_matrix_UB_12 -0.73875E-1
_diffrn_orient_matrix_UB_13 -0.111662E-1
_diffrn_orient_matrix_UB_21 -0.235682E-1
_diffrn_orient_matrix_UB_22 0.121362E-1
_diffrn_orient_matrix_UB_23 0.410733E-1
_diffrn_orient_matrix_UB_31 -0.788643E-1
_diffrn_orient_matrix_UB_32 0.301654E-1
_diffrn_orient_matrix_UB_33 -0.173974E-1
_diffrn_radiation_monochromator graphite
_diffrn_radiation_probe x-ray
_diffrn_radiation_type 'Mo K\a'
_diffrn_radiation_wavelength 0.71073
_diffrn_reflns_av_R_equivalents 0.082
_diffrn_reflns_limit_h_max 12
_diffrn_reflns_limit_h_min -12
_diffrn_reflns_limit_k_max 16
_diffrn_reflns_limit_k_min -16
_diffrn_reflns_limit_l_max 29
_diffrn_reflns_limit_l_min -29
_diffrn_reflns_number 40504
_diffrn_reflns_theta_full 25.269
_diffrn_reflns_theta_max 27.467
_diffrn_reflns_theta_min 1.644
_diffrn_source 'Enraf Nonius FR590'
_diffrn_standards_number 0
_exptl_absorpt_coefficient_mu 0.89
_exptl_absorpt_correction_T_max 0.96
_exptl_absorpt_correction_T_min 0.76
_exptl_absorpt_correction_type multi-scan
_exptl_absorpt_process_details 'SADABS (Siemens, 1996)'
_exptl_crystal_colour green
_exptl_crystal_density_diffrn 1.435
_exptl_crystal_density_method 'not measured'
_exptl_crystal_description fragment
_exptl_crystal_F_000 1244
_exptl_crystal_size_max 0.2
_exptl_crystal_size_mid 0.15
_exptl_crystal_size_min 0.05
_refine_diff_density_max 0.5
_refine_diff_density_min -0.51
_refine_ls_extinction_method None
_refine_ls_goodness_of_fit_ref 1.0159
_refine_ls_matrix_type full
_refine_ls_number_parameters 712
_refine_ls_number_reflns 7203
_refine_ls_number_restraints 60
_refine_ls_R_factor_all 0.1356
_refine_ls_R_factor_gt 0.0491
_refine_ls_shift/su_max 0.0005854
_refine_ls_shift/su_mean 0.1514644
_refine_ls_structure_factor_coef F
_refine_ls_weighting_details
;
Method= Modified Sheldrick
w=1/[\s^2^(F) + ( 0.00P)^2^ + 0.09P]
,where P=(max(Fo,0) + 2Fc)/3
;
_refine_ls_weighting_scheme calc
_refine_ls_wR_factor_all 0.1277
_refine_ls_wR_factor_gt 0.0809
_refine_ls_wR_factor_ref 0.0639
_reflns_number_gt 8180
_reflns_number_total 12043
_reflns_threshold_expression I>2.0\s(I)
_cod_data_source_file c0dt00084a.txt
_cod_data_source_block 8
_cod_database_code 7025967

loop_
_symmetry_equiv_pos_as_xyz
x,y,z
-x,-y,-z

loop_
_atom_site_label
_atom_site_type_symbol
_atom_site_fract_x
_atom_site_fract_y
_atom_site_fract_z
_atom_site_U_iso_or_equiv
_atom_site_adp_type
_atom_site_occupancy
_atom_site_disorder_group
C2 C 0.6155(4) 0.6560(3) 0.0435(2) 0.0254 Uani 1 .
C4 C 0.4487(5) 0.5179(3) 0.1458(2) 0.031 Uani 1 .
C5 C 0.5180(5) 0.5048(4) 0.2010(2) 0.0343 Uani 1 .
C6 C 0.6645(5) 0.5447(3) 0.2221(2) 0.0349 Uani 1 .
C7 C 0.7463(5) 0.5979(3) 0.1879(2) 0.0308 Uani 1 .
C8 C 0.6766(4) 0.6127(3) 0.1319(2) 0.0256 Uani 1 .
C9 C 0.5305(4) 0.5738(3) 0.1118(2) 0.0251 Uani 1 .
C10 C 0.6161(4) 0.6998(3) -0.0113(2) 0.0279 Uani 1 .
C11 C 0.7361(4) 0.7140(3) -0.0372(2) 0.0295 Uani 1 .
C12 C 0.7282(5) 0.7543(4) -0.0905(2) 0.0352 Uani 1 .
C13 C 0.6074(5) 0.7789(4) -0.1188(2) 0.0409 Uani 1 .
C14 C 0.4906(5) 0.7651(4) -0.0935(3) 0.042 Uani 1 .
C15 C 0.4957(5) 0.7263(4) -0.0409(2) 0.0362 Uani 1 .
C17 C 1.0359(4) 0.8188(3) 0.2248(2) 0.0261 Uani 1 .
C19 C 0.8082(5) 0.9671(4) 0.2848(3) 0.0388 Uani 1 .
C20 C 0.6969(5) 0.9907(4) 0.2488(3) 0.0423 Uani 1 .
C21 C 0.6596(5) 0.9554(4) 0.1853(3) 0.041 Uani 1 .
C22 C 0.7326(5) 0.8933(3) 0.1550(2) 0.033 Uani 1 .
C23 C 0.8455(4) 0.8681(3) 0.1907(2) 0.0273 Uani 1 .
C24 C 0.8827(4) 0.9054(3) 0.2541(2) 0.0301 Uani 1 .
C25 C 1.1645(5) 0.7834(3) 0.2279(2) 0.0311 Uani 1 .
C26 C 1.2228(4) 0.7689(3) 0.1758(2) 0.03 Uani 1 .
C27 C 1.3581(5) 0.7526(3) 0.1842(3) 0.0367 Uani 1 .
C28 C 1.4321(5) 0.7462(4) 0.2412(3) 0.0432 Uani 1 .
C29 C 1.3736(5) 0.7554(3) 0.2914(3) 0.0425 Uani 1 .
C30 C 1.2414(5) 0.7740(3) 0.2846(2) 0.0378 Uani 1 .
C34 C -0.0011(4) 0.2077(3) 0.2957(2) 0.0211 Uani 1 .
C36 C 0.1888(4) 0.0746(3) 0.2029(2) 0.028 Uani 1 .
C37 C 0.3029(4) 0.0369(3) 0.2264(2) 0.0304 Uani 1 .
C38 C 0.3556(4) 0.0509(3) 0.2892(2) 0.0293 Uani 1 .
C39 C 0.2998(4) 0.1047(3) 0.3324(2) 0.0253 Uani 1 .
C40 C 0.1849(4) 0.1443(3) 0.3093(2) 0.0219 Uani 1 .
C41 C 0.1321(4) 0.1288(3) 0.2465(2) 0.0233 Uani 1 .
C42 C -0.1243(4) 0.2459(3) 0.3049(2) 0.0239 Uani 1 .
C43 C -0.1754(4) 0.2379(3) 0.3583(2) 0.0237 Uani 1 .
C44 C -0.3051(4) 0.2607(3) 0.3604(2) 0.0291 Uani 1 .
C45 C -0.3810(5) 0.2917(3) 0.3112(2) 0.0335 Uani 1 .
C46 C -0.3285(4) 0.3020(3) 0.2598(2) 0.0327 Uani 1 .
C47 C -0.2010(4) 0.2797(3) 0.2568(2) 0.028 Uani 1 .
C49 C 0.4340(4) 0.2862(3) 0.48167(19) 0.0204 Uani 1 .
C51 C 0.6086(4) 0.5065(3) 0.4241(2) 0.0265 Uani 1 .
C52 C 0.5438(5) 0.5524(3) 0.3796(2) 0.0326 Uani 1 .
C53 C 0.3972(5) 0.5143(3) 0.3533(2) 0.0315 Uani 1 .
C54 C 0.3134(4) 0.4299(3) 0.3707(2) 0.0262 Uani 1 .
C55 C 0.3791(4) 0.3830(3) 0.4146(2) 0.0216 Uani 1 .
C56 C 0.5240(4) 0.4211(3) 0.4406(2) 0.0222 Uani 1 .
C57 C 0.4277(4) 0.2037(3) 0.5180(2) 0.0251 Uani 1 .
C58 C 0.3032(4) 0.1621(3) 0.5362(2) 0.0264 Uani 1 .
C59 C 0.3009(5) 0.0782(4) 0.5678(2) 0.0348 Uani 1 .
C60 C 0.4176(5) 0.0390(4) 0.5825(3) 0.0414 Uani 1 .
C61 C 0.5412(5) 0.0830(4) 0.5673(2) 0.0383 Uani 1 .
C62 C 0.5470(5) 0.1638(3) 0.5347(2) 0.0303 Uani 1 .
C66 C 0.0201(5) 0.4738(4) 0.1402(3) 0.0444 Uani 1 .
C67 C 0.0888(7) 0.4672(5) 0.2030(3) 0.0593 Uani 1 .
C69 C 0.0409(6) 0.5459(5) 0.4327(3) 0.0596 Uani 1 .
C70 C -0.0023(7) 0.5717(6) 0.3721(3) 0.0733 Uani 1 .
C72 C 0.8166(14) 0.1100(11) 0.0616(4) 0.076 Uani 0.5 1
C73 C 0.8955(16) 0.0319(12) 0.0346(8) 0.0873 Uani 0.5 1
C74 C 0.8816(11) 0.0894(8) 0.0685(4) 0.0516 Uani 0.5 2
C75 C 0.7354(11) 0.0529(9) 0.0236(5) 0.0575 Uani 0.5 2
H31 H 0.412 0.5893 0.0329 0.0338 Uiso 1 .
H41 H 0.3518 0.4922 0.1316 0.0367 Uiso 1 .
H51 H 0.4678 0.4694 0.2253 0.0411 Uiso 1 .
H61 H 0.7108 0.5349 0.2602 0.0419 Uiso 1 .
H71 H 0.8447 0.623 0.2016 0.0371 Uiso 1 .
H121 H 0.8065 0.7655 -0.1074 0.0419 Uiso 1 .
H131 H 0.6058 0.8044 -0.1546 0.0492 Uiso 1 .
H141 H 0.4091 0.7819 -0.1118 0.05 Uiso 1 .
H151 H 0.4173 0.7188 -0.0241 0.0441 Uiso 1 .
H181 H 1.0452 0.8803 0.3127 0.0374 Uiso 1 .
H191 H 0.8332 0.9913 0.327 0.0456 Uiso 1 .
H201 H 0.6437 1.0319 0.2677 0.051 Uiso 1 .
H211 H 0.5845 0.9741 0.1624 0.0488 Uiso 1 .
H221 H 0.7075 0.8711 0.1128 0.0396 Uiso 1 .
H271 H 1.3998 0.746 0.1503 0.0443 Uiso 1 .
H281 H 1.5227 0.7357 0.2459 0.0524 Uiso 1 .
H291 H 1.4219 0.7504 0.3302 0.0506 Uiso 1 .
H301 H 1.202 0.7813 0.3186 0.0451 Uiso 1 .
H351 H -0.0376 0.1706 0.2049 0.0282 Uiso 1 .
H361 H 0.151 0.0638 0.162 0.0337 Uiso 1 .
H371 H 0.3452 0.002 0.1993 0.0359 Uiso 1 .
H381 H 0.4291 0.021 0.3022 0.0349 Uiso 1 .
H391 H 0.3363 0.114 0.3746 0.0295 Uiso 1 .
H441 H -0.3422 0.2533 0.3951 0.0349 Uiso 1 .
H451 H -0.467 0.3051 0.3134 0.0403 Uiso 1 .
H461 H -0.3798 0.3233 0.2276 0.0388 Uiso 1 .
H471 H -0.1644 0.2881 0.2221 0.0337 Uiso 1 .
H501 H 0.6372 0.3639 0.505 0.0256 Uiso 1 .
H511 H 0.7031 0.5315 0.4427 0.0317 Uiso 1 .
H521 H 0.5963 0.6097 0.3661 0.0389 Uiso 1 .
H531 H 0.3544 0.5466 0.3236 0.038 Uiso 1 .
H541 H 0.2166 0.4056 0.3536 0.0313 Uiso 1 .
H591 H 0.2198 0.0483 0.5792 0.042 Uiso 1 .
H601 H 0.4128 -0.0183 0.6027 0.0499 Uiso 1 .
H611 H 0.62 0.0576 0.5786 0.046 Uiso 1 .
H621 H 0.629 0.1927 0.5238 0.0362 Uiso 1 .
H651 H -0.1526 0.3949 0.0838 0.0672 Uiso 1 .
H661 H -0.0054 0.5426 0.141 0.0533 Uiso 1 .
H662 H 0.0857 0.469 0.1138 0.0532 Uiso 1 .
H672 H 0.1102 0.3977 0.2018 0.0889 Uiso 1 .
H671 H 0.1755 0.5245 0.2182 0.089 Uiso 1 .
H673 H 0.0252 0.4755 0.2299 0.089 Uiso 1 .
H681 H 0.1368 0.6784 0.4885 0.0791 Uiso 1 .
H692 H -0.0398 0.5403 0.4518 0.0721 Uiso 1 .
H691 H 0.0661 0.4764 0.427 0.0723 Uiso 1 .
H701 H 0.0799 0.5843 0.3549 0.1098 Uiso 1 .
H703 H -0.0765 0.5113 0.3461 0.11 Uiso 1 .
H702 H -0.0342 0.6362 0.3778 0.1103 Uiso 1 .
H711 H 0.8935 0.2363 0.1169 0.0849 Uiso 1 .
H721 H 0.7965 0.1562 0.0327 0.0913 Uiso 0.5 1
H722 H 0.7264 0.0673 0.066 0.0911 Uiso 0.5 1
H732 H 0.8389 -0.0069 -0.0058 0.131 Uiso 0.5 1
H731 H 0.9085 -0.0179 0.0612 0.131 Uiso 0.5 1
H733 H 0.9853 0.0728 0.031 0.131 Uiso 0.5 1
H741 H 0.9011 0.0278 0.0845 0.0618 Uiso 0.5 2
H742 H 0.9505 0.1137 0.0449 0.062 Uiso 0.5 2
H752 H 0.7213 0.1074 0.0008 0.0858 Uiso 0.5 2
H751 H 0.7295 -0.0121 -0.005 0.0859 Uiso 0.5 2
H753 H 0.663 0.039 0.0455 0.0859 Uiso 0.5 2
H761 H 0.0979 -0.004 0.4269 0.071 Uiso 1 .
H762 H 0.0594 -0.115 0.4255 0.071 Uiso 1 .
H771 H 0.8188 0.4855 -0.011 0.0572 Uiso 1 .
H772 H 0.8245 0.3806 -0.0254 0.0573 Uiso 1 .
N1 N 0.7274(3) 0.6648(3) 0.08787(17) 0.0245 Uani 1 .
N3 N 0.4954(4) 0.6026(3) 0.05620(17) 0.0271 Uani 1 .
N16 N 0.9407(3) 0.8119(3) 0.17393(17) 0.0255 Uani 1 .
N18 N 1.0031(4) 0.8731(3) 0.27498(18) 0.031 Uani 1 .
N33 N 0.1012(3) 0.1965(2) 0.34010(16) 0.0201 Uani 1 .
N35 N 0.0160(3) 0.1707(3) 0.23944(16) 0.0238 Uani 1 .
N48 N 0.3255(3) 0.2972(3) 0.44147(16) 0.0216 Uani 1 .
N50 N 0.5560(3) 0.3583(2) 0.48217(16) 0.021 Uani 1 .
O65 O -0.1030(4) 0.3871(3) 0.11604(18) 0.045 Uani 1 .
O68 O 0.1591(3) 0.6256(3) 0.47298(19) 0.0529 Uani 1 .
O71 O 0.8956(4) 0.1742(3) 0.11914(18) 0.057 Uani 1 .
O76 O 0.0845(4) -0.0660(3) 0.40900(17) 0.0477 Uani 1 .
O77 O 0.7949(3) 0.4240(3) -0.00440(16) 0.0379 Uani 1 .
S31 S 0.89437(11) 0.68239(9) -0.00559(5) 0.0308 Uani 1 .
S32 S 1.14412(11) 0.77742(9) 0.10088(6) 0.0306 Uani 1 .
S63 S -0.09495(10) 0.19319(8) 0.42229(5) 0.0245 Uani 1 .
S64 S 0.15139(11) 0.21087(9) 0.52233(5) 0.0302 Uani 1 .
Ni1 Ni 0.91955(5) 0.73400(4) 0.09298(3) 0.0241 Uani 1 .
Ni2 Ni 0.12859(5) 0.22828(4) 0.42738(2) 0.0205 Uani 1 .

loop_
_atom_site_aniso_label
_atom_site_aniso_U_11
_atom_site_aniso_U_22
_atom_site_aniso_U_33
_atom_site_aniso_U_23
_atom_site_aniso_U_13
_atom_site_aniso_U_12
C2 0.024(2) 0.025(2) 0.025(3) 0.0018(17) 0.0056(17) 0.0053(16)
C4 0.028(2) 0.033(2) 0.033(3) 0.007(2) 0.0104(19) 0.0086(18)
C5 0.035(2) 0.033(2) 0.037(3) 0.011(2) 0.013(2) 0.0064(19)
C6 0.045(3) 0.034(2) 0.028(3) 0.012(2) 0.006(2) 0.012(2)
C7 0.029(2) 0.034(2) 0.027(3) 0.0088(19) -0.0003(18) 0.0076(18)
C8 0.028(2) 0.025(2) 0.026(3) 0.0035(17) 0.0088(18) 0.0109(16)
C9 0.029(2) 0.0236(19) 0.021(3) 0.0012(17) 0.0050(17) 0.0067(16)
C10 0.028(2) 0.031(2) 0.018(3) -0.0005(17) 0.0014(17) 0.0024(17)
C11 0.028(2) 0.031(2) 0.023(3) -0.0015(18) 0.0030(18) 0.0004(17)
C12 0.031(2) 0.043(3) 0.025(3) 0.006(2) 0.0052(19) -0.001(2)
C13 0.039(3) 0.055(3) 0.025(3) 0.018(2) 0.003(2) 0.001(2)
C14 0.036(3) 0.054(3) 0.034(3) 0.015(2) 0.002(2) 0.009(2)
C15 0.029(2) 0.044(3) 0.036(3) 0.014(2) 0.007(2) 0.006(2)
C17 0.031(2) 0.0226(19) 0.021(3) 0.0024(17) 0.0067(18) 0.0006(16)
C19 0.048(3) 0.032(2) 0.031(3) -0.006(2) 0.023(2) -0.004(2)
C20 0.035(3) 0.036(2) 0.054(4) -0.005(2) 0.023(2) 0.003(2)
C21 0.033(3) 0.037(2) 0.050(4) 0.000(2) 0.012(2) 0.008(2)
C22 0.033(2) 0.034(2) 0.029(3) -0.0011(19) 0.008(2) 0.0073(19)
C23 0.026(2) 0.024(2) 0.031(3) 0.0021(18) 0.0127(18) 0.0020(16)
C24 0.030(2) 0.027(2) 0.029(3) 0.0004(18) 0.0107(19) -0.0019(17)
C25 0.031(2) 0.0196(19) 0.035(3) 0.0016(18) 0.0022(19) -0.0011(16)
C26 0.027(2) 0.025(2) 0.034(3) 0.0048(19) 0.0022(19) 0.0041(17)
C27 0.031(2) 0.031(2) 0.045(3) 0.002(2) 0.008(2) 0.0085(19)
C28 0.035(3) 0.031(2) 0.054(4) -0.002(2) -0.008(2) 0.012(2)
C29 0.051(3) 0.029(2) 0.037(3) 0.002(2) -0.011(2) 0.011(2)
C30 0.043(3) 0.025(2) 0.035(3) 0.003(2) -0.005(2) 0.0029(19)
C34 0.0223(19) 0.0193(18) 0.022(3) 0.0054(16) 0.0053(16) 0.0038(15)
C36 0.033(2) 0.030(2) 0.023(3) 0.0058(18) 0.0124(18) 0.0070(18)
C37 0.032(2) 0.025(2) 0.036(3) 0.0032(19) 0.016(2) 0.0073(17)
C38 0.027(2) 0.028(2) 0.034(3) 0.0058(19) 0.0090(19) 0.0094(17)
C39 0.021(2) 0.027(2) 0.026(3) 0.0070(17) 0.0043(17) 0.0045(16)
C40 0.0202(19) 0.0216(18) 0.025(3) 0.0072(16) 0.0078(16) 0.0043(15)
C41 0.025(2) 0.0228(19) 0.022(3) 0.0084(17) 0.0060(17) 0.0045(16)
C42 0.0220(19) 0.0228(19) 0.026(3) 0.0028(17) 0.0056(16) 0.0053(15)
C43 0.022(2) 0.0229(19) 0.023(3) 0.0015(17) 0.0015(16) 0.0050(16)
C44 0.025(2) 0.035(2) 0.025(3) -0.0015(19) 0.0074(18) 0.0099(18)
C45 0.027(2) 0.036(2) 0.035(3) -0.003(2) 0.0011(19) 0.0157(19)
C46 0.029(2) 0.031(2) 0.035(3) 0.0045(19) -0.0027(19) 0.0134(18)
C47 0.027(2) 0.030(2) 0.027(3) 0.0065(18) 0.0031(18) 0.0098(17)
C49 0.0212(19) 0.0249(19) 0.014(2) 0.0007(16) 0.0033(15) 0.0061(15)
C51 0.024(2) 0.028(2) 0.026(3) 0.0010(18) 0.0119(17) 0.0029(16)
C52 0.038(2) 0.026(2) 0.033(3) 0.0076(19) 0.015(2) 0.0004(18)
C53 0.036(2) 0.030(2) 0.030(3) 0.0113(19) 0.008(2) 0.0069(18)
C54 0.023(2) 0.029(2) 0.024(3) 0.0047(18) 0.0044(17) 0.0035(16)
C55 0.025(2) 0.0242(19) 0.016(2) 0.0021(16) 0.0098(16) 0.0061(16)
C56 0.024(2) 0.0246(19) 0.017(2) -0.0006(16) 0.0047(16) 0.0063(16)
C57 0.030(2) 0.0238(19) 0.017(3) 0.0008(16) -0.0009(17) 0.0058(16)
C58 0.027(2) 0.029(2) 0.018(3) 0.0050(17) 0.0007(17) 0.0023(17)
C59 0.039(3) 0.037(2) 0.021(3) 0.012(2) -0.0017(19) -0.001(2)
C60 0.051(3) 0.032(2) 0.037(3) 0.014(2) 0.000(2) 0.006(2)
C61 0.045(3) 0.035(2) 0.030(3) 0.008(2) -0.007(2) 0.014(2)
C62 0.031(2) 0.032(2) 0.023(3) 0.0020(18) -0.0019(18) 0.0094(18)
C66 0.045(2) 0.046(2) 0.040(3) 0.006(2) 0.0100(19) 0.0091(16)
C67 0.063(3) 0.056(3) 0.045(3) 0.010(2) -0.001(2) -0.001(2)
C69 0.039(2) 0.079(3) 0.050(3) -0.006(2) 0.004(2) 0.011(2)
C70 0.065(3) 0.089(4) 0.056(3) -0.001(3) -0.003(3) 0.025(3)
C72 0.098(5) 0.069(4) 0.043(4) 0.002(3) -0.004(4) 0.007(4)
C73 0.103(6) 0.079(6) 0.057(6) -0.008(5) 0.000(5) 0.009(5)
C74 0.068(4) 0.051(4) 0.031(4) 0.009(2) 0.002(3) 0.014(3)
C75 0.071(5) 0.054(5) 0.037(5) 0.007(4) -0.003(4) 0.010(4)
N1 0.0224(17) 0.0296(17) 0.020(2) 0.0022(15) 0.0071(14) 0.0049(14)
N3 0.0223(17) 0.0342(19) 0.023(2) 0.0050(16) 0.0034(14) 0.0052(14)
N16 0.0236(17) 0.0296(18) 0.021(2) 0.0018(15) 0.0055(14) 0.0038(14)
N18 0.037(2) 0.0308(19) 0.020(2) 0.0012(15) 0.0054(16) 0.0026(16)
N33 0.0204(16) 0.0227(16) 0.017(2) 0.0038(13) 0.0039(13) 0.0050(13)
N35 0.0250(17) 0.0325(18) 0.014(2) 0.0079(14) 0.0048(14) 0.0063(14)
N48 0.0214(16) 0.0250(16) 0.017(2) 0.0063(14) 0.0026(13) 0.0040(13)
N50 0.0173(16) 0.0256(16) 0.018(2) 0.0025(14) 0.0004(13) 0.0050(13)
O65 0.0439(18) 0.0480(18) 0.039(2) 0.0106(15) 0.0023(15) 0.0086(14)
O68 0.0298(16) 0.074(2) 0.047(2) -0.0128(18) 0.0038(15) 0.0194(15)
O71 0.083(3) 0.051(2) 0.031(2) 0.0092(15) 0.0001(18) 0.0170(19)
O76 0.054(2) 0.047(2) 0.036(2) 0.0054(17) 0.0147(17) -0.0003(17)
O77 0.0287(16) 0.0446(18) 0.039(2) 0.0087(15) 0.0053(14) 0.0082(14)
S31 0.0284(5) 0.0406(6) 0.0223(7) 0.0020(5) 0.0078(4) 0.0083(5)
S32 0.0243(5) 0.0383(6) 0.0272(7) 0.0038(5) 0.0068(4) 0.0059(4)
S63 0.0219(5) 0.0295(5) 0.0219(6) 0.0056(4) 0.0061(4) 0.0050(4)
S64 0.0267(5) 0.0422(6) 0.0223(7) 0.0126(5) 0.0063(4) 0.0056(4)
Ni1 0.0217(3) 0.0289(3) 0.0196(3) 0.0013(2) 0.0049(2) 0.0053(2)
Ni2 0.0186(3) 0.0242(3) 0.0173(3) 0.0048(2) 0.0033(2) 0.00337(19)

loop_
_atom_type_symbol
_atom_type_scat_dispersion_real
_atom_type_scat_dispersion_imag
_atom_type_scat_source
C 0.0033 0.0016 'International Tables Vol C 4.2.6.8 and 6.1.1.4'
H 0 0 'International Tables Vol C 4.2.6.8 and 6.1.1.4'
N 0.0061 0.0033 'International Tables Vol C 4.2.6.8 and 6.1.1.4'
O 0.0106 0.006 'International Tables Vol C 4.2.6.8 and 6.1.1.4'
S 0.1246 0.1234 'International Tables Vol C 4.2.6.8 and 6.1.1.4'
Ni 0.3393 1.1124 'International Tables Vol C 4.2.6.8 and 6.1.1.4'

loop_
_geom_angle_atom_site_label_1
_geom_angle_atom_site_label_2
_geom_angle_atom_site_label_3
_geom_angle
_geom_angle_publ_flag
C10 C2 N1 125.8(4) yes
C10 C2 N3 122.7(4) yes
N1 C2 N3 111.5(4) yes
C5 C4 C9 116.9(4) yes
C5 C4 H41 122 no
C9 C4 H41 121.1 no
C4 C5 C6 121.4(4) yes
C4 C5 H51 119.8 no
C6 C5 H51 118.8 no
C5 C6 C7 121.9(5) yes
C5 C6 H61 120.3 no
C7 C6 H61 117.7 no
C6 C7 C8 117.2(4) yes
C6 C7 H71 122 no
C8 C7 H71 120.8 no
C7 C8 C9 120.3(4) yes
C7 C8 N1 131.2(4) yes
C9 C8 N1 108.5(4) yes
C4 C9 C8 122.2(4) yes
C4 C9 N3 132.0(4) yes
C8 C9 N3 105.8(4) yes
C2 C10 C11 121.2(4) yes
C2 C10 C15 120.1(4) yes
C11 C10 C15 118.7(4) yes
C10 C11 C12 118.1(4) yes
C10 C11 S31 123.8(4) yes
C12 C11 S31 118.1(3) yes
C11 C12 C13 121.7(4) yes
C11 C12 H121 119 no
C13 C12 H121 119.2 no
C12 C13 C14 120.1(5) yes
C12 C13 H131 119.1 no
C14 C13 H131 120.8 no
C13 C14 C15 119.4(5) yes
C13 C14 H141 121.1 no
C15 C14 H141 119.6 no
C10 C15 C14 122.0(4) yes
C10 C15 H151 119.6 no
C14 C15 H151 118.4 no
C25 C17 N16 125.9(4) yes
C25 C17 N18 123.4(4) yes
N16 C17 N18 110.5(4) yes
C20 C19 C24 116.5(5) yes
C20 C19 H191 121.8 no
C24 C19 H191 121.7 no
C19 C20 C21 122.1(4) yes
C19 C20 H201 119.2 no
C21 C20 H201 118.7 no
C20 C21 C22 121.4(5) yes
C20 C21 H211 119.6 no
C22 C21 H211 119 no
C21 C22 C23 117.4(5) yes
C21 C22 H221 120.6 no
C23 C22 H221 122 no
C22 C23 C24 120.5(4) yes
C22 C23 N16 130.8(4) yes
C24 C23 N16 108.7(4) yes
C19 C24 C23 122.2(5) yes
C19 C24 N18 131.7(5) yes
C23 C24 N18 106.0(4) yes
C17 C25 C26 121.0(4) yes
C17 C25 C30 120.1(5) yes
C26 C25 C30 118.6(4) yes
C25 C26 C27 118.1(4) yes
C25 C26 S32 125.8(3) yes
C27 C26 S32 116.0(4) yes
C26 C27 C28 121.5(5) yes
C26 C27 H271 119 no
C28 C27 H271 119.4 no
C27 C28 C29 120.6(5) yes
C27 C28 H281 120.2 no
C29 C28 H281 119.2 no
C28 C29 C30 119.0(5) yes
C28 C29 H291 121.7 no
C30 C29 H291 119.3 no
C25 C30 C29 122.1(5) yes
C25 C30 H301 118.7 no
C29 C30 H301 119.2 no
C42 C34 N33 126.1(4) yes
C42 C34 N35 122.2(4) yes
N33 C34 N35 111.5(3) yes
C37 C36 C41 115.7(4) yes
C37 C36 H361 122.9 no
C41 C36 H361 121.4 no
C36 C37 C38 121.9(4) yes
C36 C37 H371 118.8 no
C38 C37 H371 119.3 no
C37 C38 C39 122.4(4) yes
C37 C38 H381 118.1 no
C39 C38 H381 119.4 no
C38 C39 C40 116.3(4) yes
C38 C39 H391 121.8 no
C40 C39 H391 121.9 no
C39 C40 C41 120.8(4) yes
C39 C40 N33 130.4(4) yes
C41 C40 N33 108.7(3) yes
C36 C41 C40 122.9(4) yes
C36 C41 N35 130.9(4) yes
C40 C41 N35 106.2(3) yes
C34 C42 C43 121.1(4) yes
C34 C42 C47 118.8(4) yes
C43 C42 C47 119.7(4) yes
C42 C43 C44 118.4(4) yes
C42 C43 S63 125.7(3) yes
C44 C43 S63 115.8(3) yes
C43 C44 C45 120.7(4) yes
C43 C44 H441 119.5 no
C45 C44 H441 119.8 no
C44 C45 C46 120.5(4) yes
C44 C45 H451 119.1 no
C46 C45 H451 120.4 no
C45 C46 C47 119.7(4) yes
C45 C46 H461 119.5 no
C47 C46 H461 120.8 no
C42 C47 C46 120.9(5) yes
C42 C47 H471 119.4 no
C46 C47 H471 119.7 no
C57 C49 N48 125.1(3) yes
C57 C49 N50 123.3(3) yes
N48 C49 N50 111.5(3) yes
C52 C51 C56 117.0(4) yes
C52 C51 H511 122.1 no
C56 C51 H511 120.8 no
C51 C52 C53 120.7(4) yes
C51 C52 H521 120.7 no
C53 C52 H521 118.6 no
C52 C53 C54 121.8(4) yes
C52 C53 H531 119.9 no
C54 C53 H531 118.3 no
C53 C54 C55 117.4(4) yes
C53 C54 H541 121.5 no
C55 C54 H541 121.1 no
C54 C55 C56 120.7(4) yes
C54 C55 N48 131.4(4) yes
C56 C55 N48 107.9(4) yes
C55 C56 C51 122.4(4) yes
C55 C56 N50 106.4(3) yes
C51 C56 N50 131.1(4) yes
C49 C57 C58 120.7(4) yes
C49 C57 C62 119.8(4) yes
C58 C57 C62 119.5(4) yes
C57 C58 C59 118.0(4) yes
C57 C58 S64 123.8(3) yes
C59 C58 S64 118.2(3) yes
C58 C59 C60 121.4(4) yes
C58 C59 H591 119.5 no
C60 C59 H591 119.1 no
C59 C60 C61 120.6(4) yes
C59 C60 H601 119.8 no
C61 C60 H601 119.5 no
C60 C61 C62 119.8(4) yes
C60 C61 H611 119.9 no
C62 C61 H611 120.2 no
C57 C62 C61 120.5(4) yes
C57 C62 H621 119.3 no
C61 C62 H621 120.2 no
C67 C66 H661 110.5 no
C67 C66 H662 108.9 no
H661 C66 H662 108.7 no
C67 C66 O65 110.1(4) yes
H661 C66 O65 109.4 no
H662 C66 O65 109.1 no
C66 C67 H672 109.5 no
C66 C67 H671 109.3 no
H672 C67 H671 109.5 no
C66 C67 H673 109 no
H672 C67 H673 109.8 no
H671 C67 H673 109.7 no
C70 C69 H692 107.4 no
C70 C69 H691 109.3 no
H692 C69 H691 109.7 no
C70 C69 O68 113.4(6) yes
H692 C69 O68 108.8 no
H691 C69 O68 108.1 no
C69 C70 H701 107.6 no
C69 C70 H703 108.7 no
H701 C70 H703 111.1 no
C69 C70 H702 108.8 no
H701 C70 H702 109.3 no
H703 C70 H702 111.1 no
C73 C72 H721 109 no
C73 C72 H722 108.3 no
H721 C72 H722 108.2 no
C73 C72 O71 111.5(10) yes
H721 C72 O71 109.9 no
H722 C72 O71 109.8 no
C72 C73 H732 107.8 no
C72 C73 H731 109.3 no
H732 C73 H731 110.4 no
C72 C73 H733 109 no
H732 C73 H733 109.8 no
H731 C73 H733 110.5 no
C75 C74 H741 108.6 no
C75 C74 H742 107.1 no
H741 C74 H742 109.9 no
C75 C74 O71 114.6(8) yes
H741 C74 O71 108 no
H742 C74 O71 108.6 no
C74 C75 H752 110.4 no
C74 C75 H751 109.2 no
H752 C75 H751 108.5 no
C74 C75 H753 110.4 no
H752 C75 H753 109.4 no
H751 C75 H753 108.8 no
C8 N1 C2 106.0(3) yes
C8 N1 Ni1 125.9(3) yes
C2 N1 Ni1 128.1(3) yes
C9 N3 C2 108.3(4) yes
C9 N3 H31 126.7 no
C2 N3 H31 125 no
C23 N16 C17 107.0(4) yes
C23 N16 Ni1 123.3(3) yes
C17 N16 Ni1 129.5(3) yes
C24 N18 C17 107.7(4) yes
C24 N18 H181 126.3 no
C17 N18 H181 125.7 no
C40 N33 C34 105.5(3) yes
C40 N33 Ni2 123.6(3) yes
C34 N33 Ni2 130.7(3) yes
C41 N35 C34 108.1(3) yes
C41 N35 H351 125.6 no
C34 N35 H351 126.3 no
C55 N48 C49 106.4(3) yes
C55 N48 Ni2 123.7(3) yes
C49 N48 Ni2 129.4(3) yes
C56 N50 C49 107.7(3) yes
C56 N50 H501 126.8 no
C49 N50 H501 125.5 no
C66 O65 H651 112.4 no
C69 O68 H681 112.2 no
C72 O71 H711 105 no
H761 O76 H762 120.2 no
H771 O77 H772 111.8 no
C11 S31 Ni1 103.18(16) yes
C26 S32 Ni1 106.18(15) yes
C43 S63 Ni2 107.88(14) yes
C58 S64 Ni2 103.15(16) yes
N1 Ni1 N16 91.55(15) yes
N1 Ni1 S31 92.08(11) yes
N16 Ni1 S31 166.00(11) yes
N1 Ni1 S32 167.15(11) yes
N16 Ni1 S32 91.94(10) yes
S31 Ni1 S32 87.48(5) yes
N48 Ni2 N33 93.74(14) yes
N48 Ni2 S64 91.91(11) yes
N33 Ni2 S64 162.22(10) yes
N48 Ni2 S63 164.78(10) yes
N33 Ni2 S63 92.85(10) yes
S64 Ni2 S63 85.91(4) yes

loop_
_geom_bond_atom_site_label_1
_geom_bond_atom_site_label_2
_geom_bond_distance
_geom_bond_publ_flag
C2 C10 1.452(6) yes
C2 N1 1.326(6) yes
C2 N3 1.357(5) yes
C4 C5 1.367(7) yes
C4 C9 1.400(6) yes
C4 H41 0.928 no
C5 C6 1.403(6) yes
C5 H51 0.925 no
C6 C7 1.385(6) yes
C6 H61 0.942 no
C7 C8 1.393(6) yes
C7 H71 0.939 no
C8 C9 1.397(6) yes
C8 N1 1.407(6) yes
C9 N3 1.377(6) yes
C10 C11 1.423(6) yes
C10 C15 1.403(6) yes
C11 C12 1.391(7) yes
C11 S31 1.772(5) yes
C12 C13 1.384(7) yes
C12 H121 0.929 no
C13 C14 1.387(7) yes
C13 H131 0.927 no
C14 C15 1.367(7) yes
C14 H141 0.929 no
C15 H151 0.929 no
C17 C25 1.451(6) yes
C17 N16 1.326(6) yes
C17 N18 1.371(6) yes
C19 C20 1.374(8) yes
C19 C24 1.400(6) yes
C19 H191 0.922 no
C20 C21 1.388(8) yes
C20 H201 0.943 no
C21 C22 1.388(6) yes
C21 H211 0.931 no
C22 C23 1.393(7) yes
C22 H221 0.922 no
C23 C24 1.389(7) yes
C23 N16 1.392(5) yes
C24 N18 1.386(6) yes
C25 C26 1.419(7) yes
C25 C30 1.405(7) yes
C26 C27 1.398(6) yes
C26 S32 1.763(5) yes
C27 C28 1.388(8) yes
C27 H271 0.942 no
C28 C29 1.375(8) yes
C28 H281 0.935 no
C29 C30 1.381(7) yes
C29 H291 0.94 no
C30 H301 0.931 no
C34 C42 1.463(5) yes
C34 N33 1.344(5) yes
C34 N35 1.344(5) yes
C36 C37 1.389(6) yes
C36 C41 1.396(6) yes
C36 H361 0.909 no
C37 C38 1.387(7) yes
C37 H371 0.924 no
C38 C39 1.383(6) yes
C38 H381 0.927 no
C39 C40 1.407(6) yes
C39 H391 0.935 no
C40 C41 1.386(6) yes
C40 N33 1.402(5) yes
C41 N35 1.381(5) yes
C42 C43 1.412(6) yes
C42 C47 1.399(6) yes
C43 C44 1.400(6) yes
C43 S63 1.770(4) yes
C44 C45 1.394(7) yes
C44 H441 0.942 no
C45 C46 1.381(7) yes
C45 H451 0.923 no
C46 C47 1.381(6) yes
C46 H461 0.927 no
C47 H471 0.941 no
C49 C57 1.453(6) yes
C49 N48 1.329(5) yes
C49 N50 1.365(5) yes
C51 C52 1.383(7) yes
C51 C56 1.392(6) yes
C51 H511 0.92 no
C52 C53 1.416(6) yes
C52 H521 0.944 no
C53 C54 1.389(6) yes
C53 H531 0.935 no
C54 C55 1.386(6) yes
C54 H541 0.934 no
C55 C56 1.400(6) yes
C55 N48 1.411(5) yes
C56 N50 1.383(5) yes
C57 C58 1.411(6) yes
C57 C62 1.415(6) yes
C58 C59 1.400(6) yes
C58 S64 1.764(4) yes
C59 C60 1.379(7) yes
C59 H591 0.923 no
C60 C61 1.376(7) yes
C60 H601 0.934 no
C61 C62 1.378(6) yes
C61 H611 0.928 no
C62 H621 0.921 no
C66 C67 1.484(8) yes
C66 H661 0.981 no
C66 H662 0.974 no
C66 O65 1.422(6) yes
C67 H672 0.971 no
C67 H671 0.973 no
C67 H673 0.971 no
C69 C70 1.475(10) yes
C69 H692 0.982 no
C69 H691 0.984 no
C69 O68 1.431(6) yes
C70 H701 0.97 no
C70 H703 0.971 no
C70 H702 0.959 no
C72 C73 1.535(5) yes
C72 H721 0.982 no
C72 H722 0.983 no
C72 O71 1.410(5) yes
C73 H732 0.969 no
C73 H731 0.967 no
C73 H733 0.965 no
C74 C75 1.541(5) yes
C74 H741 0.973 no
C74 H742 0.98 no
C74 O71 1.418(5) yes
C75 H752 0.961 no
C75 H751 0.959 no
C75 H753 0.957 no
H31 N3 0.863 no
H181 N18 0.86 no
H351 N35 0.86 no
H501 N50 0.857 no
H651 O65 0.837 no
H681 O68 0.814 no
H711 O71 0.822 no
H761 O76 0.811 no
H762 O76 0.807 no
H771 O77 0.83 no
H772 O77 0.819 no
N1 Ni1 1.909(3) yes
N16 Ni1 1.894(4) yes
N33 Ni2 1.908(3) yes
N48 Ni2 1.919(3) yes
S31 Ni1 2.1752(13) yes
S32 Ni1 2.1589(11) yes
S63 Ni2 2.1598(11) yes
S64 Ni2 2.1767(13) yes
